data_7237817
loop_
_publ_author_name
'Song, Tingting'
'Han, Yanbing'
'Jin, Pengcheng'
'Li, Xiaofang'
'Song, Yinglin'
'Xiao, Jinchong'

_publ_section_title
;
 The enhanced two-photon absorption behavior of twistfuranacenes to
 phenylacetylene-functionalized twistacenes
;
_journal_issue 21
_journal_name_full 'Journal of Materials Chemistry C'
_journal_page_first 6344
_journal_paper_doi 10.1039/C9TC01568J
_journal_volume 7
_journal_year 2019
_chemical_formula_sum 'C91 H79 Br2 Cl3 O2'
_chemical_formula_weight 1470.71
_space_group_IT_number 14
_space_group_name_Hall '-P 2yn'
_space_group_name_H-M_alt 'P 1 21/n 1'
_symmetry_cell_setting monoclinic
_symmetry_space_group_name_H-M 'P 1 21/n 1'
_atom_sites_solution_hydrogens geom
_atom_sites_solution_primary direct
_atom_sites_solution_secondary difmap
_audit_creation_method SHELXL-97
_audit_update_record
;
2018-07-15 deposited with the CCDC.	2019-04-25 downloaded from the CCDC.
;
_cell_angle_alpha 90.00
_cell_angle_beta 92.2830(10)
_cell_angle_gamma 90.00
_cell_formula_units_Z 4
_cell_length_a 14.7129(12)
_cell_length_b 27.748(3)
_cell_length_c 18.5982(16)
_cell_measurement_reflns_used 3793
_cell_measurement_temperature 298(2)
_cell_measurement_theta_max 18.35
_cell_measurement_theta_min 2.202
_cell_volume 7586.8(12)
_computing_cell_refinement 'Bruker SMART'
_computing_data_collection 'Bruker SMART'
_computing_data_reduction 'Bruker SHELXTL'
_computing_molecular_graphics 'Bruker SHELXTL'
_computing_publication_material 'Bruker SHELXTL'
_computing_structure_refinement 'SHELXL-97 (Sheldrick, 1997)'
_computing_structure_solution 'SHELXS-97 (Sheldrick, 1990)'
_diffrn_ambient_temperature 298(2)
_diffrn_measured_fraction_theta_full 0.997
_diffrn_measured_fraction_theta_max 0.997
_diffrn_measurement_device_type 'CCD area detector'
_diffrn_measurement_method 'phi and omega scans'
_diffrn_radiation_monochromator graphite
_diffrn_radiation_source 'fine-focus sealed tube'
_diffrn_radiation_type MoK\a
_diffrn_radiation_wavelength 0.71073
_diffrn_reflns_av_R_equivalents 0.0875
_diffrn_reflns_av_sigmaI/netI 0.1776
_diffrn_reflns_limit_h_max 17
_diffrn_reflns_limit_h_min -10
_diffrn_reflns_limit_k_max 26
_diffrn_reflns_limit_k_min -33
_diffrn_reflns_limit_l_max 22
_diffrn_reflns_limit_l_min -21
_diffrn_reflns_number 35915
_diffrn_reflns_theta_full 25.02
_diffrn_reflns_theta_max 25.02
_diffrn_reflns_theta_min 2.19
_exptl_absorpt_coefficient_mu 1.223
_exptl_absorpt_correction_T_max 0.8572
_exptl_absorpt_correction_T_min 0.6340
_exptl_absorpt_correction_type multi-scan
_exptl_absorpt_process_details sadabs
_exptl_crystal_density_diffrn 1.288
_exptl_crystal_density_method 'not measured'
_exptl_crystal_description block
_exptl_crystal_F_000 3048
_exptl_crystal_size_max 0.41
_exptl_crystal_size_mid 0.20
_exptl_crystal_size_min 0.13
_refine_diff_density_max 0.389
_refine_diff_density_min -0.490
_refine_diff_density_rms 0.043
_refine_ls_extinction_method none
_refine_ls_goodness_of_fit_ref 1.044
_refine_ls_hydrogen_treatment mixed
_refine_ls_matrix_type full
_refine_ls_number_parameters 1005
_refine_ls_number_reflns 13354
_refine_ls_number_restraints 0
_refine_ls_restrained_S_all 1.044
_refine_ls_R_factor_all 0.1872
_refine_ls_R_factor_gt 0.0558
_refine_ls_shift/su_max 0.001
_refine_ls_shift/su_mean 0.000
_refine_ls_structure_factor_coef Fsqd
_refine_ls_weighting_details 'calc w=1/[\s^2^(Fo^2^)+(0.0156P)^2^+0.0000P] where P=(Fo^2^+2Fc^2^)/3'
_refine_ls_weighting_scheme calc
_refine_ls_wR_factor_gt 0.0898
_refine_ls_wR_factor_ref 0.0991
_reflns_number_gt 4558
_reflns_number_total 13354
_reflns_threshold_expression >2sigma(I)
_cod_data_source_file c9tc01568j2.cif
_cod_data_source_block 161105d
_cod_depositor_comments
;
The following automatic conversions were performed:

data item '_symmetry_cell_setting' value 'Monoclinic' was changed to
'monoclinic' in accordance with the
/home/saulius/struct/COD-crude-data/automatic-downloads/DataCite-retrospective/RSC/depositions/lib/dictionaries/cif_core.dic
dictionary named 'cif_core.dic' version 2.4.2 last updated on
2011-04-26.

Automatic conversion script
Id: cif_fix_values 6909 2019-04-08 15:41:33Z antanas 
;
_cod_original_cell_volume 7586.7(11)
_cod_original_sg_symbol_H-M P2(1)/n
_cod_database_code 7237817

loop_
_symmetry_equiv_pos_as_xyz
'x, y, z'
'-x+1/2, y+1/2, -z+1/2'
'-x, -y, -z'
'x-1/2, -y-1/2, z-1/2'

loop_
_atom_site_label
_atom_site_type_symbol
_atom_site_fract_x
_atom_site_fract_y
_atom_site_fract_z
_atom_site_U_iso_or_equiv
_atom_site_adp_type
_atom_site_occupancy
_atom_site_symmetry_multiplicity
_atom_site_calc_flag
_atom_site_refinement_flags
_atom_site_disorder_assembly
_atom_site_disorder_group
Br1 Br 0.8853(2) 0.07395(9) 0.3144(2) 0.0957(6) Uani 0.914(3) 1 d P A 1
Br2 Br -0.40536(18) 0.22465(10) 0.03794(17) 0.0787(7) Uani 0.619(3) 1 d P B 1
Br1' Br 0.627(3) 0.1148(6) 0.3412(11) 0.083(5) Uani 0.086(3) 1 d P A 2
Br2' Br -0.3169(5) 0.1055(3) 0.1469(3) 0.0784(13) Uani 0.381(3) 1 d P B 2
Cl1 Cl 0.34591(19) 0.07597(11) 0.20861(19) 0.2903(15) Uani 1 1 d . C .
Cl2 Cl 0.4529(2) 0.0585(2) 0.1059(2) 0.197(2) Uani 0.700(8) 1 d P C 1
Cl3 Cl 0.4273(6) 0.15528(19) 0.1448(3) 0.262(4) Uani 0.700(8) 1 d P C 1
Cl2' Cl 0.3218(9) 0.1559(3) 0.1634(5) 0.192(6) Uani 0.300(8) 1 d P C 2
Cl3' Cl 0.4683(7) 0.1180(8) 0.0970(7) 0.247(10) Uani 0.300(8) 1 d P C 2
O1 O 0.6962(4) 0.10926(15) 0.3342(3) 0.0622(15) Uani 0.914(3) 1 d P A 1
O2 O -0.3257(4) 0.1412(4) 0.1208(4) 0.070(2) Uani 0.619(3) 1 d P B 1
O1' O 0.865(9) 0.091(3) 0.316(8) 0.07(3) Uani 0.086(3) 1 d P A 2
O2' O -0.3638(11) 0.2019(4) 0.0712(6) 0.070(3) Uani 0.381(3) 1 d P B 2
C1 C 0.7157(3) 0.19344(18) 0.3029(2) 0.0536(14) Uani 1 1 d . A .
H1 H 0.6546 0.1999 0.3100 0.064 Uiso 1 1 calc R . .
C2 C 0.7480(4) 0.1477(2) 0.3132(3) 0.0576(14) Uani 1 1 d . . .
C3 C 0.8403(4) 0.1382(2) 0.3041(3) 0.0586(16) Uani 1 1 d . A .
C4 C 0.8986(3) 0.17339(18) 0.2848(2) 0.0547(14) Uani 1 1 d . . .
H4 H 0.9591 0.1658 0.2775 0.066 Uiso 1 1 calc R A .
C5 C 0.8684(3) 0.22168(17) 0.2755(2) 0.0477(13) Uani 1 1 d . A .
C6 C 0.7746(3) 0.23197(17) 0.2813(2) 0.0486(13) Uani 1 1 d . . .
C7 C 0.7395(3) 0.27771(17) 0.2613(2) 0.0459(12) Uani 1 1 d . A .
C8 C 0.7991(3) 0.31442(16) 0.2427(2) 0.0444(13) Uani 1 1 d . . .
C9 C 0.8961(3) 0.30771(17) 0.2580(2) 0.0441(12) Uani 1 1 d . A .
C10 C 0.9303(3) 0.26123(17) 0.2675(2) 0.0450(12) Uani 1 1 d . . .
C11 C 0.7692(3) 0.35982(17) 0.2069(2) 0.0474(13) Uani 1 1 d . A .
C12 C 0.6867(3) 0.36440(16) 0.1683(2) 0.0602(14) Uani 1 1 d . . .
H12 H 0.6492 0.3375 0.1644 0.072 Uiso 1 1 calc R A .
C13 C 0.6570(3) 0.40688(19) 0.1353(3) 0.0654(16) Uani 1 1 d . A .
C14 C 0.7122(3) 0.44701(17) 0.1427(3) 0.0667(15) Uani 1 1 d . . .
H14 H 0.6918 0.4765 0.1245 0.080 Uiso 1 1 calc R A .
C15 C 0.7980(4) 0.44400(18) 0.1771(3) 0.0590(15) Uani 1 1 d . A .
C16 C 0.8287(3) 0.39962(18) 0.2071(2) 0.0504(13) Uani 1 1 d . . .
C17 C 0.9177(3) 0.39650(17) 0.2404(2) 0.0468(13) Uani 1 1 d . A .
C18 C 0.9519(3) 0.35165(17) 0.2668(2) 0.0468(13) Uani 1 1 d . . .
C19 C 1.0344(3) 0.35257(16) 0.3069(2) 0.0520(13) Uani 1 1 d . A .
H19 H 1.0554 0.3239 0.3275 0.062 Uiso 1 1 calc R . .
C20 C 1.0870(3) 0.39422(19) 0.3177(2) 0.0508(13) Uani 1 1 d . . .
C21 C 1.0559(3) 0.43606(17) 0.2860(3) 0.0599(15) Uani 1 1 d . A .
H21 H 1.0914 0.4637 0.2904 0.072 Uiso 1 1 calc R . .
C22 C 0.9734(3) 0.43848(17) 0.2478(3) 0.0576(14) Uani 1 1 d . . .
C23 C 0.9379(3) 0.48281(17) 0.2177(3) 0.0732(17) Uani 1 1 d . A .
H23 H 0.9729 0.5106 0.2220 0.088 Uiso 1 1 calc R . .
C24 C 0.8555(4) 0.48527(17) 0.1834(3) 0.0728(16) Uani 1 1 d . . .
H24 H 0.8358 0.5144 0.1636 0.087 Uiso 1 1 calc R A .
C25 C 0.6394(3) 0.28623(17) 0.2679(3) 0.0516(13) Uani 1 1 d . . .
C26 C 0.5738(4) 0.26055(16) 0.2269(3) 0.0683(16) Uani 1 1 d . A .
H26 H 0.5924 0.2381 0.1934 0.082 Uiso 1 1 calc R . .
C27 C 0.4824(4) 0.2680(2) 0.2351(3) 0.0859(19) Uani 1 1 d . . .
H27 H 0.4397 0.2510 0.2069 0.103 Uiso 1 1 calc R A .
C28 C 0.4550(4) 0.3003(2) 0.2848(4) 0.096(2) Uani 1 1 d . A .
H28 H 0.3932 0.3053 0.2905 0.115 Uiso 1 1 calc R . .
C29 C 0.5178(4) 0.32571(19) 0.3270(3) 0.0890(19) Uani 1 1 d . . .
H29 H 0.4982 0.3476 0.3610 0.107 Uiso 1 1 calc R A .
C30 C 0.6098(3) 0.31860(17) 0.3186(3) 0.0670(16) Uani 1 1 d . A .
H30 H 0.6520 0.3357 0.3471 0.080 Uiso 1 1 calc R . .
C31 C 1.0297(3) 0.24947(15) 0.2674(3) 0.0480(13) Uani 1 1 d . A .
C32 C 1.0753(3) 0.22750(15) 0.3259(3) 0.0595(14) Uani 1 1 d . . .
H32 H 1.0439 0.2203 0.3670 0.071 Uiso 1 1 calc R A .
C33 C 1.1664(4) 0.21640(17) 0.3234(3) 0.0753(17) Uani 1 1 d . A .
H33 H 1.1957 0.2015 0.3626 0.090 Uiso 1 1 calc R . .
C34 C 1.2137(4) 0.2270(2) 0.2644(4) 0.0804(18) Uani 1 1 d . . .
H34 H 1.2752 0.2194 0.2633 0.097 Uiso 1 1 calc R A .
C35 C 1.1707(4) 0.24912(17) 0.2059(3) 0.0771(17) Uani 1 1 d . A .
H35 H 1.2031 0.2563 0.1653 0.093 Uiso 1 1 calc R . .
C36 C 1.0791(4) 0.26051(15) 0.2076(3) 0.0610(15) Uani 1 1 d . . .
H36 H 1.0504 0.2757 0.1683 0.073 Uiso 1 1 calc R A .
C37 C 0.5645(4) 0.4100(3) 0.0950(5) 0.089(2) Uani 1 1 d . . .
C38 C 0.5690(12) 0.4430(7) 0.0315(10) 0.122(8) Uani 0.549(19) 1 d P A 1
H38A H 0.6095 0.4297 -0.0026 0.182 Uiso 0.549(19) 1 calc PR A 1
H38B H 0.5910 0.4740 0.0471 0.182 Uiso 0.549(19) 1 calc PR A 1
H38C H 0.5094 0.4464 0.0091 0.182 Uiso 0.549(19) 1 calc PR A 1
C39 C 0.5201(13) 0.3642(7) 0.0829(12) 0.115(10) Uani 0.549(19) 1 d P A 1
H39A H 0.4611 0.3694 0.0602 0.172 Uiso 0.549(19) 1 calc PR A 1
H39B H 0.5136 0.3481 0.1280 0.172 Uiso 0.549(19) 1 calc PR A 1
H39C H 0.5561 0.3447 0.0522 0.172 Uiso 0.549(19) 1 calc PR A 1
C40 C 0.4992(8) 0.4357(9) 0.1535(10) 0.142(8) Uani 0.549(19) 1 d P A 1
H40A H 0.4408 0.4425 0.1309 0.213 Uiso 0.549(19) 1 calc PR A 1
H40B H 0.5269 0.4652 0.1701 0.213 Uiso 0.549(19) 1 calc PR A 1
H40C H 0.4919 0.4144 0.1935 0.213 Uiso 0.549(19) 1 calc PR A 1
C38' C 0.4922(13) 0.3820(10) 0.1331(13) 0.119(11) Uani 0.451(19) 1 d P A 2
H38D H 0.4349 0.3854 0.1070 0.178 Uiso 0.451(19) 1 calc PR A 2
H38E H 0.4870 0.3944 0.1809 0.178 Uiso 0.451(19) 1 calc PR A 2
H38F H 0.5088 0.3486 0.1354 0.178 Uiso 0.451(19) 1 calc PR A 2
C39' C 0.5263(14) 0.4583(7) 0.0840(15) 0.116(10) Uani 0.451(19) 1 d P A 2
H39D H 0.4691 0.4560 0.0575 0.175 Uiso 0.451(19) 1 calc PR A 2
H39E H 0.5676 0.4775 0.0574 0.175 Uiso 0.451(19) 1 calc PR A 2
H39F H 0.5172 0.4731 0.1298 0.175 Uiso 0.451(19) 1 calc PR A 2
C40' C 0.5745(12) 0.3773(8) 0.0203(14) 0.123(9) Uani 0.451(19) 1 d P A 2
H40D H 0.5150 0.3696 0.0003 0.184 Uiso 0.451(19) 1 calc PR A 2
H40E H 0.6068 0.3481 0.0317 0.184 Uiso 0.451(19) 1 calc PR A 2
H40F H 0.6072 0.3955 -0.0142 0.184 Uiso 0.451(19) 1 calc PR A 2
C41 C 1.1739(3) 0.39365(19) 0.3660(3) 0.0632(15) Uani 1 1 d . A .
C42 C 1.2177(3) 0.34416(19) 0.3688(3) 0.112(2) Uani 1 1 d . . .
H42A H 1.2330 0.3346 0.3212 0.168 Uiso 1 1 calc R A .
H42B H 1.1759 0.3213 0.3877 0.168 Uiso 1 1 calc R . .
H42C H 1.2718 0.3452 0.3993 0.168 Uiso 1 1 calc R . .
C43 C 1.1462(3) 0.40578(19) 0.4424(3) 0.111(2) Uani 1 1 d . . .
H43A H 1.1989 0.4047 0.4746 0.167 Uiso 1 1 calc R A .
H43B H 1.1022 0.3827 0.4575 0.167 Uiso 1 1 calc R . .
H43C H 1.1203 0.4375 0.4430 0.167 Uiso 1 1 calc R . .
C44 C 1.2426(3) 0.43067(19) 0.3430(3) 0.119(2) Uani 1 1 d . . .
H44A H 1.2652 0.4217 0.2971 0.179 Uiso 1 1 calc R A .
H44B H 1.2922 0.4321 0.3780 0.179 Uiso 1 1 calc R . .
H44C H 1.2139 0.4617 0.3391 0.179 Uiso 1 1 calc R . .
C45 C 0.6016(13) 0.1161(5) 0.3412(8) 0.099(10) Uani 0.914(3) 1 d P A 1
H45A H 0.5918 0.1391 0.3788 0.149 Uiso 0.914(3) 1 calc PR A 1
H45B H 0.5738 0.0860 0.3530 0.149 Uiso 0.914(3) 1 calc PR A 1
H45C H 0.5751 0.1280 0.2967 0.149 Uiso 0.914(3) 1 calc PR A 1
C45' C 0.951(5) 0.086(2) 0.287(4) 0.09(2) Uani 0.086(3) 1 d P A 2
H45D H 0.9472 0.0932 0.2366 0.136 Uiso 0.086(3) 1 calc PR A 2
H45E H 0.9714 0.0533 0.2938 0.136 Uiso 0.086(3) 1 calc PR A 2
H45F H 0.9934 0.1074 0.3110 0.136 Uiso 0.086(3) 1 calc PR A 2
C46 C -0.1593(5) 0.1480(2) 0.1015(3) 0.0816(18) Uani 1 1 d . B .
H46 H -0.1414 0.1196 0.1245 0.098 Uiso 1 1 calc R . .
C47 C -0.2464(5) 0.1600(3) 0.0981(4) 0.087(2) Uani 1 1 d . . .
C48 C -0.2745(5) 0.2037(3) 0.0620(4) 0.089(2) Uani 1 1 d . B .
C49 C -0.2129(4) 0.2343(2) 0.0358(3) 0.0784(18) Uani 1 1 d . . .
H49 H -0.2323 0.2631 0.0145 0.094 Uiso 1 1 calc R B .
C50 C -0.1175(4) 0.2229(3) 0.0403(3) 0.0732(17) Uani 1 1 d . B .
C51 C -0.0918(4) 0.1781(3) 0.0700(3) 0.0754(18) Uani 1 1 d . . .
C52 C 0.0002(4) 0.1621(2) 0.0635(3) 0.0745(17) Uani 1 1 d . B .
C53 C 0.0628(4) 0.1923(2) 0.0317(3) 0.0652(15) Uani 1 1 d . . .
C54 C 0.0407(4) 0.2418(2) 0.0200(2) 0.0592(14) Uani 1 1 d . B .
C55 C -0.0506(4) 0.2559(2) 0.0175(3) 0.0648(15) Uani 1 1 d . . .
C56 C 0.1510(4) 0.1742(2) 0.0054(3) 0.0635(15) Uani 1 1 d . B .
C57 C 0.1666(4) 0.1266(2) -0.0127(3) 0.0730(16) Uani 1 1 d . . .
H57 H 0.1213 0.1042 -0.0039 0.088 Uiso 1 1 calc R B .
C58 C 0.2467(4) 0.1098(2) -0.0435(3) 0.0723(17) Uani 1 1 d . B .
C59 C 0.3139(3) 0.1434(3) -0.0532(3) 0.0754(17) Uani 1 1 d . . .
H59 H 0.3692 0.1330 -0.0702 0.090 Uiso 1 1 calc R B .
C60 C 0.3027(4) 0.1919(2) -0.0388(3) 0.0660(16) Uani 1 1 d . B .
C61 C 0.2185(4) 0.2083(2) -0.0114(3) 0.0580(15) Uani 1 1 d . . .
C62 C 0.2033(4) 0.2587(2) -0.0028(2) 0.0561(14) Uani 1 1 d . B .
C63 C 0.1170(3) 0.2767(2) 0.0138(2) 0.0582(14) Uani 1 1 d . . .
C64 C 0.1088(3) 0.3249(2) 0.0311(2) 0.0658(15) Uani 1 1 d . B .
H64 H 0.0527 0.3360 0.0455 0.079 Uiso 1 1 calc R . .
C65 C 0.1802(4) 0.3579(2) 0.0283(3) 0.0655(15) Uani 1 1 d . . .
C66 C 0.2627(4) 0.3404(2) 0.0049(3) 0.0692(16) Uani 1 1 d . B .
H66 H 0.3104 0.3618 -0.0009 0.083 Uiso 1 1 calc R . .
C67 C 0.2757(4) 0.2920(2) -0.0098(3) 0.0634(15) Uani 1 1 d . . .
C68 C 0.3612(3) 0.2735(2) -0.0337(3) 0.0687(16) Uani 1 1 d . B .
H68 H 0.4095 0.2946 -0.0390 0.082 Uiso 1 1 calc R . .
C69 C 0.3726(3) 0.2269(2) -0.0483(3) 0.0688(16) Uani 1 1 d . . .
H69 H 0.4281 0.2168 -0.0652 0.083 Uiso 1 1 calc R B .
C70 C 0.0260(5) 0.1149(3) 0.0965(5) 0.089(2) Uani 1 1 d . . .
C71 C -0.0097(4) 0.0715(4) 0.0710(4) 0.113(2) Uani 1 1 d . B .
H71 H -0.0481 0.0711 0.0301 0.135 Uiso 1 1 calc R . .
C72 C 0.0119(6) 0.0286(4) 0.1063(6) 0.131(3) Uani 1 1 d . . .
H72 H -0.0124 -0.0003 0.0892 0.157 Uiso 1 1 calc R B .
C73 C 0.0674(7) 0.0289(4) 0.1648(6) 0.129(3) Uani 1 1 d . B .
H73 H 0.0826 -0.0002 0.1869 0.155 Uiso 1 1 calc R . .
C74 C 0.1031(5) 0.0709(5) 0.1936(4) 0.131(3) Uani 1 1 d . . .
H74 H 0.1397 0.0708 0.2355 0.158 Uiso 1 1 calc R B .
C75 C 0.0813(5) 0.1146(3) 0.1563(5) 0.100(2) Uani 1 1 d . B .
H75 H 0.1057 0.1435 0.1734 0.120 Uiso 1 1 calc R . .
C76 C -0.0841(3) 0.3027(2) -0.0126(4) 0.0697(17) Uani 1 1 d . B .
C77 C -0.0773(3) 0.3112(2) -0.0853(4) 0.0750(17) Uani 1 1 d . . .
H77 H -0.0488 0.2887 -0.1139 0.090 Uiso 1 1 calc R B .
C78 C -0.1128(4) 0.3530(3) -0.1159(3) 0.095(2) Uani 1 1 d . B .
H78 H -0.1091 0.3583 -0.1651 0.114 Uiso 1 1 calc R . .
C79 C -0.1532(4) 0.3865(3) -0.0736(5) 0.105(2) Uani 1 1 d . . .
H79 H -0.1764 0.4147 -0.0940 0.126 Uiso 1 1 calc R B .
C80 C -0.1597(4) 0.3787(3) -0.0016(5) 0.109(2) Uani 1 1 d . B .
H80 H -0.1873 0.4017 0.0267 0.131 Uiso 1 1 calc R . .
C81 C -0.1257(4) 0.3370(3) 0.0294(3) 0.092(2) Uani 1 1 d . . .
H81 H -0.1306 0.3319 0.0785 0.110 Uiso 1 1 calc R B .
C82 C 0.2539(4) 0.0570(2) -0.0678(4) 0.0887(19) Uani 1 1 d . . .
C83 C 0.3504(4) 0.04357(18) -0.0858(3) 0.131(2) Uani 1 1 d . B .
H83A H 0.3515 0.0110 -0.1032 0.196 Uiso 1 1 calc R . .
H83B H 0.3894 0.0462 -0.0433 0.196 Uiso 1 1 calc R . .
H83C H 0.3714 0.0650 -0.1221 0.196 Uiso 1 1 calc R . .
C84 C 0.2205(3) 0.02248(18) -0.0094(3) 0.1056(19) Uani 1 1 d . B .
H84A H 0.1606 0.0318 0.0037 0.158 Uiso 1 1 calc R . .
H84B H 0.2612 0.0240 0.0322 0.158 Uiso 1 1 calc R . .
H84C H 0.2189 -0.0099 -0.0278 0.158 Uiso 1 1 calc R . .
C85 C 0.1921(4) 0.05080(18) -0.1361(3) 0.117(2) Uani 1 1 d . B .
H85A H 0.1938 0.0179 -0.1518 0.175 Uiso 1 1 calc R . .
H85B H 0.2132 0.0714 -0.1735 0.175 Uiso 1 1 calc R . .
H85C H 0.1308 0.0593 -0.1257 0.175 Uiso 1 1 calc R . .
C86 C 0.1702(4) 0.4098(2) 0.0531(3) 0.0797(17) Uani 1 1 d . B .
C87 C 0.0747(4) 0.42859(19) 0.0457(3) 0.149(3) Uani 1 1 d . . .
H87A H 0.0485 0.4197 -0.0005 0.224 Uiso 1 1 calc R B .
H87B H 0.0753 0.4631 0.0501 0.224 Uiso 1 1 calc R . .
H87C H 0.0391 0.4150 0.0828 0.224 Uiso 1 1 calc R . .
C88 C 0.2322(4) 0.44505(18) 0.0141(3) 0.121(2) Uani 1 1 d . . .
H88A H 0.2941 0.4342 0.0190 0.181 Uiso 1 1 calc R B .
H88B H 0.2273 0.4765 0.0351 0.181 Uiso 1 1 calc R . .
H88C H 0.2138 0.4465 -0.0359 0.181 Uiso 1 1 calc R . .
C89 C 0.1984(4) 0.4110(2) 0.1337(3) 0.148(3) Uani 1 1 d . . .
H89A H 0.1602 0.3896 0.1595 0.222 Uiso 1 1 calc R B .
H89B H 0.1921 0.4432 0.1516 0.222 Uiso 1 1 calc R . .
H89C H 0.2606 0.4009 0.1401 0.222 Uiso 1 1 calc R . .
C90 C -0.300(2) 0.0944(11) 0.1434(15) 0.078(17) Uani 0.619(3) 1 d P B 1
H90A H -0.2742 0.0775 0.1041 0.118 Uiso 0.619(3) 1 calc PR B 1
H90B H -0.3527 0.0774 0.1587 0.118 Uiso 0.619(3) 1 calc PR B 1
H90C H -0.2560 0.0966 0.1827 0.118 Uiso 0.619(3) 1 calc PR B 1
C90' C -0.392(2) 0.2469(9) 0.045(2) 0.079(13) Uani 0.381(3) 1 d P B 2
H90D H -0.3675 0.2718 0.0758 0.118 Uiso 0.381(3) 1 calc PR B 2
H90E H -0.4569 0.2485 0.0430 0.118 Uiso 0.381(3) 1 calc PR B 2
H90F H -0.3699 0.2513 -0.0028 0.118 Uiso 0.381(3) 1 calc PR B 2
C91 C 0.3741(7) 0.1049(4) 0.1285(4) 0.159(3) Uani 1 1 d . . .
H91 H 0.3226 0.1081 0.0937 0.190 Uiso 1 1 calc R C 1

loop_
_atom_site_aniso_label
_atom_site_aniso_U_11
_atom_site_aniso_U_22
_atom_site_aniso_U_33
_atom_site_aniso_U_23
_atom_site_aniso_U_13
_atom_site_aniso_U_12
Br1 0.0775(11) 0.0470(11) 0.1641(11) 0.0225(10) 0.0227(8) 0.0118(7)
Br2 0.0464(10) 0.103(2) 0.0862(13) -0.0064(13) -0.0037(8) 0.0101(11)
Br1' 0.106(18) 0.051(10) 0.094(13) 0.006(7) 0.023(10) -0.027(8)
Br2' 0.0642(18) 0.088(3) 0.084(3) -0.013(2) 0.0192(18) -0.015(3)
Cl1 0.283(3) 0.281(4) 0.311(4) -0.003(3) 0.051(3) -0.071(3)
Cl2 0.152(3) 0.194(5) 0.245(4) -0.052(4) -0.009(3) 0.005(3)
Cl3 0.300(11) 0.146(4) 0.336(7) -0.007(4) -0.009(6) -0.085(5)
Cl2' 0.169(11) 0.173(9) 0.231(10) -0.055(7) -0.045(7) 0.022(6)
Cl3' 0.112(8) 0.35(3) 0.278(14) 0.021(14) 0.023(8) 0.012(11)
O1 0.053(3) 0.046(3) 0.089(3) 0.005(2) 0.015(3) -0.001(3)
O2 0.051(5) 0.084(6) 0.075(6) -0.006(5) 0.006(4) 0.000(5)
O1' 0.07(7) 0.05(9) 0.08(5) 0.01(7) 0.00(5) -0.01(5)
O2' 0.051(9) 0.084(10) 0.075(9) -0.006(7) 0.006(7) 0.000(7)
C1 0.049(3) 0.050(4) 0.062(4) -0.005(3) 0.002(3) -0.009(3)
C2 0.061(4) 0.044(4) 0.068(4) 0.004(3) 0.003(3) -0.011(3)
C3 0.056(5) 0.046(4) 0.073(4) -0.001(4) -0.002(3) 0.006(3)
C4 0.053(3) 0.050(4) 0.061(4) 0.003(3) 0.003(3) -0.001(3)
C5 0.048(4) 0.042(4) 0.052(4) 0.002(3) -0.001(3) 0.003(3)
C6 0.051(4) 0.044(4) 0.051(4) -0.003(3) -0.002(3) -0.003(3)
C7 0.045(3) 0.043(4) 0.050(3) -0.005(3) 0.000(3) 0.001(3)
C8 0.043(3) 0.038(3) 0.051(4) 0.002(3) -0.001(3) 0.005(3)
C9 0.046(3) 0.042(3) 0.044(3) 0.003(3) 0.002(3) -0.002(3)
C10 0.046(3) 0.043(4) 0.046(3) 0.003(3) 0.000(2) 0.001(3)
C11 0.047(3) 0.042(4) 0.053(4) 0.000(3) 0.003(3) 0.001(3)
C12 0.052(3) 0.053(4) 0.076(4) 0.007(3) -0.007(3) 0.001(3)
C13 0.062(4) 0.052(4) 0.081(4) 0.008(3) -0.014(3) 0.011(3)
C14 0.067(4) 0.049(4) 0.083(4) 0.006(3) -0.011(3) 0.006(3)
C15 0.063(4) 0.042(4) 0.071(4) 0.010(3) -0.001(3) 0.001(3)
C16 0.052(4) 0.045(4) 0.054(4) -0.001(3) 0.001(3) -0.002(3)
C17 0.048(3) 0.040(3) 0.053(4) 0.002(3) 0.006(3) -0.007(3)
C18 0.048(3) 0.043(4) 0.050(4) 0.002(3) 0.004(3) -0.001(3)
C19 0.054(3) 0.046(4) 0.055(4) 0.001(3) 0.001(3) -0.002(3)
C20 0.048(3) 0.055(4) 0.049(4) -0.002(3) 0.000(3) -0.007(3)
C21 0.056(4) 0.054(4) 0.070(4) -0.002(3) -0.001(3) -0.012(3)
C22 0.056(4) 0.047(4) 0.070(4) 0.003(3) 0.003(3) -0.007(3)
C23 0.075(4) 0.047(4) 0.097(5) 0.011(3) -0.010(3) -0.015(3)
C24 0.074(4) 0.048(4) 0.095(5) 0.020(3) -0.009(3) -0.004(3)
C25 0.041(4) 0.052(4) 0.061(4) 0.002(3) 0.000(3) 0.000(3)
C26 0.051(4) 0.072(4) 0.082(4) -0.009(3) -0.002(3) -0.002(3)
C27 0.057(5) 0.096(5) 0.104(6) -0.014(4) -0.007(4) -0.003(3)
C28 0.048(4) 0.120(6) 0.119(6) -0.002(5) 0.010(4) 0.000(4)
C29 0.071(5) 0.100(5) 0.097(5) -0.021(4) 0.016(4) 0.015(4)
C30 0.051(4) 0.070(4) 0.080(5) -0.011(3) 0.004(3) 0.001(3)
C31 0.043(3) 0.045(3) 0.056(4) 0.005(3) 0.000(3) 0.001(2)
C32 0.049(4) 0.062(4) 0.067(4) 0.014(3) -0.001(3) 0.003(3)
C33 0.060(4) 0.081(4) 0.083(5) 0.007(4) -0.014(4) 0.004(3)
C34 0.052(4) 0.090(5) 0.099(6) -0.002(4) -0.002(4) 0.010(3)
C35 0.057(4) 0.093(5) 0.083(5) 0.002(4) 0.015(3) 0.003(3)
C36 0.052(4) 0.063(4) 0.067(4) 0.004(3) 0.002(3) -0.001(3)
C37 0.067(5) 0.062(5) 0.135(8) 0.021(6) -0.028(5) 0.002(4)
C38 0.100(15) 0.14(2) 0.122(17) 0.032(15) -0.062(11) 0.006(10)
C39 0.107(19) 0.098(15) 0.13(3) -0.011(16) -0.074(19) 0.020(12)
C40 0.088(10) 0.16(2) 0.180(19) -0.021(15) -0.016(11) 0.018(10)
C38' 0.072(14) 0.14(4) 0.14(2) 0.02(2) -0.032(15) 0.015(14)
C39' 0.095(17) 0.097(16) 0.15(3) 0.016(18) -0.055(18) 0.025(11)
C40' 0.093(13) 0.14(2) 0.13(2) -0.013(15) -0.042(13) 0.001(11)
C41 0.064(4) 0.061(4) 0.064(4) -0.001(4) -0.013(3) -0.009(3)
C42 0.073(4) 0.118(6) 0.142(6) -0.025(4) -0.046(4) -0.001(4)
C43 0.112(5) 0.136(6) 0.083(5) -0.005(4) -0.028(4) 0.007(4)
C44 0.079(4) 0.150(6) 0.127(6) 0.043(5) -0.040(4) -0.052(4)
C45 0.062(12) 0.112(13) 0.126(13) -0.007(7) 0.018(7) -0.025(6)
C45' 0.07(6) 0.08(6) 0.12(7) 0.02(5) 0.01(5) 0.00(4)
C46 0.071(4) 0.103(5) 0.072(5) -0.018(4) 0.019(4) -0.018(4)
C47 0.073(6) 0.119(7) 0.070(5) -0.038(5) 0.029(5) -0.038(6)
C48 0.069(7) 0.115(7) 0.082(6) -0.050(5) 0.011(5) -0.020(5)
C49 0.062(5) 0.100(5) 0.075(5) -0.031(4) 0.016(3) -0.015(4)
C50 0.057(5) 0.096(6) 0.067(4) -0.021(4) 0.009(3) -0.010(4)
C51 0.063(5) 0.098(6) 0.066(5) -0.021(4) 0.018(4) -0.024(4)
C52 0.076(5) 0.085(5) 0.063(4) -0.006(4) 0.015(4) -0.016(4)
C53 0.056(4) 0.079(5) 0.062(4) 0.000(4) 0.015(3) -0.011(4)
C54 0.049(4) 0.077(5) 0.053(4) -0.006(3) 0.012(3) -0.004(3)
C55 0.053(4) 0.085(5) 0.057(4) -0.017(4) 0.009(3) -0.008(4)
C56 0.057(4) 0.076(5) 0.058(4) 0.009(4) 0.015(3) -0.003(4)
C57 0.073(4) 0.076(5) 0.071(4) 0.007(4) 0.017(3) 0.000(3)
C58 0.077(5) 0.079(5) 0.062(4) 0.014(4) 0.016(3) 0.006(4)
C59 0.062(4) 0.094(5) 0.071(4) 0.007(4) 0.014(3) 0.017(4)
C60 0.050(4) 0.091(5) 0.057(4) 0.014(4) 0.007(3) -0.002(4)
C61 0.047(4) 0.080(5) 0.047(4) -0.001(3) 0.002(3) 0.001(4)
C62 0.047(4) 0.077(5) 0.044(4) 0.000(3) 0.005(3) -0.009(4)
C63 0.049(4) 0.075(5) 0.051(4) 0.000(3) 0.005(3) -0.004(3)
C64 0.050(4) 0.089(5) 0.058(4) 0.000(4) 0.008(3) 0.000(4)
C65 0.061(4) 0.079(5) 0.056(4) 0.000(4) 0.001(3) -0.005(4)
C66 0.062(4) 0.088(5) 0.058(4) -0.003(4) 0.002(3) -0.016(3)
C67 0.054(4) 0.089(5) 0.048(4) -0.003(4) 0.008(3) 0.000(4)
C68 0.048(4) 0.093(5) 0.065(4) -0.002(4) 0.004(3) -0.016(3)
C69 0.054(4) 0.090(5) 0.062(4) 0.002(4) 0.001(3) 0.005(4)
C70 0.087(5) 0.096(8) 0.085(6) -0.003(6) 0.026(4) -0.018(5)
C71 0.116(6) 0.108(7) 0.118(7) 0.007(7) 0.039(5) -0.020(6)
C72 0.133(8) 0.115(9) 0.148(10) -0.001(8) 0.057(6) -0.024(6)
C73 0.135(8) 0.114(9) 0.143(10) 0.039(8) 0.059(7) 0.020(7)
C74 0.125(6) 0.141(8) 0.130(8) 0.019(9) 0.036(5) 0.005(7)
C75 0.098(6) 0.097(7) 0.108(7) 0.013(6) 0.030(5) -0.004(4)
C76 0.050(4) 0.085(6) 0.073(6) -0.018(5) 0.004(4) 0.003(3)
C77 0.057(4) 0.094(6) 0.073(6) -0.015(4) 0.003(4) 0.002(3)
C78 0.073(5) 0.118(7) 0.094(6) -0.001(6) -0.006(4) 0.002(4)
C79 0.090(5) 0.105(6) 0.119(7) 0.002(6) -0.010(5) 0.018(4)
C80 0.079(5) 0.120(7) 0.129(8) -0.023(6) 0.010(5) 0.027(4)
C81 0.073(4) 0.111(6) 0.092(6) -0.021(5) 0.011(4) 0.012(4)
C82 0.092(5) 0.086(6) 0.090(6) 0.025(5) 0.034(4) 0.015(4)
C83 0.131(6) 0.093(5) 0.174(7) 0.010(4) 0.067(5) 0.032(4)
C84 0.132(5) 0.085(5) 0.103(5) 0.019(4) 0.038(4) 0.018(4)
C85 0.172(6) 0.083(5) 0.097(6) 0.003(4) 0.022(5) -0.006(4)
C86 0.078(5) 0.085(5) 0.077(5) -0.014(4) 0.006(4) -0.008(4)
C87 0.115(6) 0.100(5) 0.233(9) -0.044(5) 0.000(5) 0.014(4)
C88 0.155(6) 0.087(5) 0.122(6) -0.007(4) 0.034(5) -0.023(4)
C89 0.202(7) 0.145(7) 0.098(6) -0.034(5) 0.016(5) -0.026(5)
C90 0.06(2) 0.09(3) 0.084(17) -0.012(11) 0.019(10) -0.015(12)
C90' 0.046(16) 0.10(3) 0.086(19) -0.01(2) -0.004(11) 0.010(17)
C91 0.168(9) 0.183(11) 0.126(7) 0.017(7) 0.016(6) -0.019(8)

loop_
_atom_type_symbol
_atom_type_description
_atom_type_scat_dispersion_real
_atom_type_scat_dispersion_imag
_atom_type_scat_source
C C 0.0033 0.0016 'International Tables Vol C Tables 4.2.6.8 and 6.1.1.4'
H H 0.0000 0.0000 'International Tables Vol C Tables 4.2.6.8 and 6.1.1.4'
O O 0.0106 0.0060 'International Tables Vol C Tables 4.2.6.8 and 6.1.1.4'
Br Br -0.2901 2.4595 'International Tables Vol C Tables 4.2.6.8 and 6.1.1.4'
Cl Cl 0.1484 0.1585 'International Tables Vol C Tables 4.2.6.8 and 6.1.1.4'

loop_
_geom_angle_atom_site_label_1
_geom_angle_atom_site_label_2
_geom_angle_atom_site_label_3
_geom_angle
C2 O1 C45 118.6(7)
C47 O2 C90 102.9(14)
C3 O1' C45' 106(10)
C48 O2' C90' 101.5(16)
C2 C1 C6 121.2(5)
C2 C1 H1 119.4
C6 C1 H1 119.4
C1 C2 O1 124.5(5)
C1 C2 C3 119.5(6)
O1 C2 C3 116.0(6)
C1 C2 Br1' 98.4(8)
O1 C2 Br1' 26.2(7)
C3 C2 Br1' 142.2(9)
C4 C3 O1' 124(6)
C4 C3 C2 121.5(6)
O1' C3 C2 115(6)
C4 C3 Br1 118.6(5)
O1' C3 Br1 6(7)
C2 C3 Br1 119.8(5)
C3 C4 C5 120.9(5)
C3 C4 H4 119.6
C5 C4 H4 119.6
C6 C5 C4 118.8(4)
C6 C5 C10 118.5(4)
C4 C5 C10 122.4(4)
C7 C6 C5 120.4(4)
C7 C6 C1 121.5(5)
C5 C6 C1 118.0(4)
C8 C7 C6 119.6(4)
C8 C7 C25 122.2(4)
C6 C7 C25 117.9(4)
C7 C8 C9 118.5(4)
C7 C8 C11 123.6(4)
C9 C8 C11 117.8(4)
C10 C9 C8 119.3(4)
C10 C9 C18 123.6(4)
C8 C9 C18 117.0(4)
C9 C10 C5 119.5(4)
C9 C10 C31 123.3(4)
C5 C10 C31 117.2(4)
C12 C11 C16 117.4(4)
C12 C11 C8 123.1(4)
C16 C11 C8 119.4(4)
C11 C12 C13 123.9(4)
C11 C12 H12 118.1
C13 C12 H12 118.1
C14 C13 C12 117.8(5)
C14 C13 C37 120.8(5)
C12 C13 C37 121.4(5)
C13 C14 C15 121.0(5)
C13 C14 H14 119.5
C15 C14 H14 119.5
C14 C15 C16 120.1(4)
C14 C15 C24 120.9(5)
C16 C15 C24 119.1(5)
C11 C16 C15 119.4(5)
C11 C16 C17 120.9(5)
C15 C16 C17 119.7(5)
C18 C17 C22 119.1(4)
C18 C17 C16 120.5(4)
C22 C17 C16 120.3(5)
C19 C18 C17 117.1(4)
C19 C18 C9 122.8(4)
C17 C18 C9 119.8(4)
C18 C19 C20 123.7(4)
C18 C19 H19 118.2
C20 C19 H19 118.2
C21 C20 C19 117.6(4)
C21 C20 C41 121.1(5)
C19 C20 C41 121.3(5)
C20 C21 C22 122.2(4)
C20 C21 H21 118.9
C22 C21 H21 118.9
C21 C22 C17 119.9(5)
C21 C22 C23 122.5(5)
C17 C22 C23 117.5(5)
C24 C23 C22 122.1(5)
C24 C23 H23 118.9
C22 C23 H23 118.9
C23 C24 C15 121.2(5)
C23 C24 H24 119.4
C15 C24 H24 119.4
C30 C25 C26 118.1(5)
C30 C25 C7 119.6(5)
C26 C25 C7 122.2(5)
C27 C26 C25 121.3(5)
C27 C26 H26 119.4
C25 C26 H26 119.4
C28 C27 C26 119.5(5)
C28 C27 H27 120.2
C26 C27 H27 120.2
C27 C28 C29 120.8(6)
C27 C28 H28 119.6
C29 C28 H28 119.6
C28 C29 C30 119.9(6)
C28 C29 H29 120.1
C30 C29 H29 120.1
C29 C30 C25 120.4(5)
C29 C30 H30 119.8
C25 C30 H30 119.8
C36 C31 C32 118.2(4)
C36 C31 C10 119.7(5)
C32 C31 C10 122.1(5)
C33 C32 C31 120.6(5)
C33 C32 H32 119.7
C31 C32 H32 119.7
C34 C33 C32 120.7(5)
C34 C33 H33 119.6
C32 C33 H33 119.6
C33 C34 C35 120.0(5)
C33 C34 H34 120.0
C35 C34 H34 120.0
C34 C35 C36 119.9(5)
C34 C35 H35 120.0
C36 C35 H35 120.0
C31 C36 C35 120.6(5)
C31 C36 H36 119.7
C35 C36 H36 119.7
C39 C37 C39' 128.0(11)
C39 C37 C38 116.7(12)
C39' C37 C38 50.1(9)
C39 C37 C38' 45.6(8)
C39' C37 C38' 105.2(14)
C38 C37 C38' 137.3(11)
C39 C37 C13 114.6(8)
C39' C37 C13 116.6(9)
C38 C37 C13 110.7(8)
C38' C37 C13 111.7(9)
C39 C37 C40 102.4(12)
C39' C37 C40 57.6(10)
C38 C37 C40 107.5(10)
C38' C37 C40 58.2(10)
C13 C37 C40 103.4(7)
C39 C37 C40' 56.4(9)
C39' C37 C40' 115.2(13)
C38 C37 C40' 70.6(10)
C38' C37 C40' 101.4(12)
C13 C37 C40' 105.8(7)
C40 C37 C40' 149.3(8)
C37 C38 H38A 109.5
C37 C38 H38B 109.5
C37 C38 H38C 109.5
C37 C39 H39A 109.5
C37 C39 H39B 109.5
C37 C39 H39C 109.5
C37 C40 H40A 109.5
C37 C40 H40B 109.5
C37 C40 H40C 109.5
C37 C38' H38D 109.5
C37 C38' H38E 109.5
H38D C38' H38E 109.5
C37 C38' H38F 109.5
H38D C38' H38F 109.5
H38E C38' H38F 109.5
C37 C39' H39D 109.5
C37 C39' H39E 109.5
H39D C39' H39E 109.5
C37 C39' H39F 109.5
H39D C39' H39F 109.5
H39E C39' H39F 109.5
C37 C40' H40D 109.5
C37 C40' H40E 109.5
H40D C40' H40E 109.5
C37 C40' H40F 109.5
H40D C40' H40F 109.5
H40E C40' H40F 109.5
C44 C41 C42 109.7(5)
C44 C41 C43 108.6(4)
C42 C41 C43 107.2(5)
C44 C41 C20 112.1(4)
C42 C41 C20 111.8(4)
C43 C41 C20 107.2(4)
C41 C42 H42A 109.5
C41 C42 H42B 109.5
H42A C42 H42B 109.5
C41 C42 H42C 109.5
H42A C42 H42C 109.5
H42B C42 H42C 109.5
C41 C43 H43A 109.5
C41 C43 H43B 109.5
H43A C43 H43B 109.5
C41 C43 H43C 109.5
H43A C43 H43C 109.5
H43B C43 H43C 109.5
C41 C44 H44A 109.5
C41 C44 H44B 109.5
H44A C44 H44B 109.5
C41 C44 H44C 109.5
H44A C44 H44C 109.5
H44B C44 H44C 109.5
O1' C45' H45D 109.5
O1' C45' H45E 109.5
H45D C45' H45E 109.5
O1' C45' H45F 109.5
H45D C45' H45F 109.5
H45E C45' H45F 109.5
C47 C46 C51 121.1(6)
C47 C46 H46 119.5
C51 C46 H46 119.5
C46 C47 O2 136.8(8)
C46 C47 C48 119.7(7)
O2 C47 C48 103.6(8)
C46 C47 Br2' 107.2(7)
O2 C47 Br2' 29.6(4)
C48 C47 Br2' 133.1(7)
O2' C48 C49 138.7(9)
O2' C48 C47 100.1(9)
C49 C48 C47 121.0(8)
O2' C48 Br2 27.6(6)
C49 C48 Br2 112.5(7)
C47 C48 Br2 126.3(6)
C48 C49 C50 120.6(6)
C48 C49 H49 119.7
C50 C49 H49 119.7
C51 C50 C55 120.5(6)
C51 C50 C49 117.7(6)
C55 C50 C49 121.8(7)
C50 C51 C52 118.7(6)
C50 C51 C46 119.6(6)
C52 C51 C46 121.6(7)
C53 C52 C51 119.5(6)
C53 C52 C70 122.8(6)
C51 C52 C70 117.5(6)
C52 C53 C54 119.5(5)
C52 C53 C56 122.5(6)
C54 C53 C56 117.9(5)
C55 C54 C53 119.1(5)
C55 C54 C63 122.7(5)
C53 C54 C63 118.1(5)
C54 C55 C50 119.1(6)
C54 C55 C76 124.0(5)
C50 C55 C76 116.8(6)
C57 C56 C61 117.4(5)
C57 C56 C53 123.6(5)
C61 C56 C53 118.4(6)
C56 C57 C58 124.3(5)
C56 C57 H57 117.9
C58 C57 H57 117.9
C59 C58 C57 116.5(6)
C59 C58 C82 123.3(6)
C57 C58 C82 120.2(6)
C58 C59 C60 122.8(5)
C58 C59 H59 118.6
C60 C59 H59 118.6
C59 C60 C69 123.0(6)
C59 C60 C61 119.3(5)
C69 C60 C61 117.7(6)
C56 C61 C62 121.1(5)
C56 C61 C60 119.4(6)
C62 C61 C60 119.6(5)
C63 C62 C67 118.3(5)
C63 C62 C61 121.3(5)
C67 C62 C61 120.4(5)
C64 C63 C62 118.8(5)
C64 C63 C54 122.6(5)
C62 C63 C54 118.2(5)
C63 C64 C65 123.6(5)
C63 C64 H64 118.2
C65 C64 H64 118.2
C66 C65 C64 116.7(5)
C66 C65 C86 121.4(5)
C64 C65 C86 121.8(6)
C67 C66 C65 122.0(5)
C67 C66 H66 119.0
C65 C66 H66 119.0
C66 C67 C62 120.2(5)
C66 C67 C68 122.4(6)
C62 C67 C68 117.5(6)
C69 C68 C67 121.8(5)
C69 C68 H68 119.1
C67 C68 H68 119.1
C68 C69 C60 122.4(5)
C68 C69 H69 118.8
C60 C69 H69 118.8
C75 C70 C71 118.9(8)
C75 C70 C52 118.6(9)
C71 C70 C52 122.4(9)
C70 C71 C72 120.3(8)
C70 C71 H71 119.9
C72 C71 H71 119.9
C73 C72 C71 120.1(10)
C73 C72 H72 120.0
C71 C72 H72 120.0
C72 C73 C74 122.2(11)
C72 C73 H73 118.9
C74 C73 H73 118.9
C73 C74 C75 117.1(9)
C73 C74 H74 121.5
C75 C74 H74 121.5
C70 C75 C74 121.4(8)
C70 C75 H75 119.3
C74 C75 H75 119.3
C77 C76 C81 119.0(6)
C77 C76 C55 118.8(6)
C81 C76 C55 122.2(7)
C76 C77 C78 120.4(6)
C76 C77 H77 119.8
C78 C77 H77 119.8
C79 C78 C77 119.8(7)
C79 C78 H78 120.1
C77 C78 H78 120.1
C80 C79 C78 120.5(8)
C80 C79 H79 119.8
C78 C79 H79 119.8
C79 C80 C81 120.4(7)
C79 C80 H80 119.8
C81 C80 H80 119.8
C80 C81 C76 120.1(7)
C80 C81 H81 120.0
C76 C81 H81 120.0
C83 C82 C58 112.0(5)
C83 C82 C84 109.3(5)
C58 C82 C84 110.9(5)
C83 C82 C85 108.5(5)
C58 C82 C85 107.6(5)
C84 C82 C85 108.5(5)
C82 C83 H83A 109.5
C82 C83 H83B 109.5
H83A C83 H83B 109.5
C82 C83 H83C 109.5
H83A C83 H83C 109.5
H83B C83 H83C 109.5
C82 C84 H84A 109.5
C82 C84 H84B 109.5
H84A C84 H84B 109.5
C82 C84 H84C 109.5
H84A C84 H84C 109.5
H84B C84 H84C 109.5
C82 C85 H85A 109.5
C82 C85 H85B 109.5
H85A C85 H85B 109.5
C82 C85 H85C 109.5
H85A C85 H85C 109.5
H85B C85 H85C 109.5
C87 C86 C65 113.8(5)
C87 C86 C88 107.8(5)
C65 C86 C88 113.2(5)
C87 C86 C89 107.3(5)
C65 C86 C89 106.9(5)
C88 C86 C89 107.6(5)
C86 C87 H87A 109.5
C86 C87 H87B 109.5
H87A C87 H87B 109.5
C86 C87 H87C 109.5
H87A C87 H87C 109.5
H87B C87 H87C 109.5
C86 C88 H88A 109.5
C86 C88 H88B 109.5
H88A C88 H88B 109.5
C86 C88 H88C 109.5
H88A C88 H88C 109.5
H88B C88 H88C 109.5
C86 C89 H89A 109.5
C86 C89 H89B 109.5
H89A C89 H89B 109.5
C86 C89 H89C 109.5
H89A C89 H89C 109.5
H89B C89 H89C 109.5
O2' C90' H90D 109.5
O2' C90' H90E 109.5
H90D C90' H90E 109.5
O2' C90' H90F 109.5
H90D C90' H90F 109.5
H90E C90' H90F 109.5
Cl3' C91 Cl3 56.3(7)
Cl3' C91 Cl2' 111.1(10)
Cl3 C91 Cl2' 56.6(6)
Cl3' C91 Cl1 131.6(8)
Cl3 C91 Cl1 111.2(5)
Cl2' C91 Cl1 86.2(6)
Cl3' C91 Cl2 59.3(8)
Cl3 C91 Cl2 110.5(7)
Cl2' C91 Cl2 165.1(7)
Cl1 C91 Cl2 92.8(5)
Cl3' C91 H91 113.8
Cl3 C91 H91 113.5
Cl2' C91 H91 80.3
Cl1 C91 H91 113.5
Cl2 C91 H91 113.5

loop_
_geom_bond_atom_site_label_1
_geom_bond_atom_site_label_2
_geom_bond_distance
Br1 C3 1.909(6)
Br2 C48 2.043(9)
Br1' C2 2.09(3)
Br2' C47 2.066(10)
Cl1 C91 1.756(7)
Cl2 C91 1.794(11)
Cl3 C91 1.625(9)
Cl2' C91 1.749(12)
Cl3' C91 1.569(12)
O1 C2 1.376(6)
O1 C45 1.42(2)
O2 C47 1.360(8)
O2 C90 1.41(4)
O1' C3 1.37(8)
O1' C45' 1.40(16)
O2' C48 1.332(13)
O2' C90' 1.40(4)
C1 C2 1.365(5)
C1 C6 1.444(5)
C1 H1 0.9300
C2 C3 1.401(6)
C3 C4 1.356(6)
C4 C5 1.420(5)
C4 H4 0.9300
C5 C6 1.418(5)
C5 C10 1.438(5)
C6 C7 1.414(5)
C7 C8 1.396(5)
C7 C25 1.502(5)
C8 C9 1.456(5)
C8 C11 1.484(5)
C9 C10 1.393(5)
C9 C18 1.476(5)
C10 C31 1.499(5)
C11 C12 1.391(5)
C11 C16 1.409(5)
C12 C13 1.391(5)
C12 H12 0.9300
C13 C14 1.382(5)
C13 C37 1.530(6)
C14 C15 1.395(5)
C14 H14 0.9300
C15 C16 1.419(5)
C15 C24 1.426(5)
C16 C17 1.428(5)
C17 C18 1.423(5)
C17 C22 1.427(5)
C18 C19 1.399(5)
C19 C20 1.401(5)
C19 H19 0.9300
C20 C21 1.372(5)
C20 C41 1.533(5)
C21 C22 1.384(5)
C21 H21 0.9300
C22 C23 1.441(5)
C23 C24 1.348(5)
C23 H23 0.9300
C24 H24 0.9300
C25 C30 1.385(5)
C25 C26 1.401(5)
C26 C27 1.374(5)
C26 H26 0.9300
C27 C28 1.360(6)
C27 H27 0.9300
C28 C29 1.382(6)
C28 H28 0.9300
C29 C30 1.383(5)
C29 H29 0.9300
C30 H30 0.9300
C31 C36 1.386(5)
C31 C32 1.396(5)
C32 C33 1.378(5)
C32 H32 0.9300
C33 C34 1.356(6)
C33 H33 0.9300
C34 C35 1.381(6)
C34 H34 0.9300
C35 C36 1.386(5)
C35 H35 0.9300
C36 H36 0.9300
C37 C39 1.440(19)
C37 C39' 1.465(19)
C37 C38 1.499(17)
C37 C38' 1.51(2)
C37 C40 1.642(18)
C37 C40' 1.67(2)
C38 H38A 0.9600
C38 H38B 0.9600
C38 H38C 0.9600
C39 H39A 0.9600
C39 H39B 0.9600
C39 H39C 0.9600
C40 H40A 0.9600
C40 H40B 0.9600
C40 H40C 0.9600
C38' H38D 0.9600
C38' H38E 0.9600
C38' H38F 0.9600
C39' H39D 0.9600
C39' H39E 0.9600
C39' H39F 0.9600
C40' H40D 0.9600
C40' H40E 0.9600
C40' H40F 0.9600
C41 C44 1.515(6)
C41 C42 1.517(6)
C41 C43 1.530(6)
C42 H42A 0.9600
C42 H42B 0.9600
C42 H42C 0.9600
C43 H43A 0.9600
C43 H43B 0.9600
C43 H43C 0.9600
C44 H44A 0.9600
C44 H44B 0.9600
C44 H44C 0.9600
C45 H45A 0.9600
C45 H45B 0.9600
C45 H45C 0.9600
C45' H45D 0.9600
C45' H45E 0.9600
C45' H45F 0.9600
C46 C47 1.323(7)
C46 C51 1.441(6)
C46 H46 0.9300
C47 C48 1.438(7)
C48 C49 1.347(7)
C49 C50 1.438(6)
C49 H49 0.9300
C50 C51 1.405(6)
C50 C55 1.421(6)
C51 C52 1.434(6)
C52 C53 1.392(6)
C52 C70 1.491(7)
C53 C54 1.428(6)
C53 C56 1.492(6)
C54 C55 1.398(6)
C54 C63 1.490(6)
C55 C76 1.490(6)
C56 C57 1.386(6)
C56 C61 1.415(6)
C57 C58 1.410(6)
C57 H57 0.9300
C58 C59 1.375(6)
C58 C82 1.538(7)
C59 C60 1.385(6)
C59 H59 0.9300
C60 C69 1.431(6)
C60 C61 1.432(6)
C61 C62 1.425(6)
C62 C63 1.411(5)
C62 C67 1.422(6)
C63 C64 1.382(5)
C64 C65 1.396(6)
C64 H64 0.9300
C65 C66 1.393(6)
C65 C86 1.520(6)
C66 C67 1.384(6)
C66 H66 0.9300
C67 C68 1.445(6)
C68 C69 1.333(5)
C68 H68 0.9300
C69 H69 0.9300
C70 C75 1.351(7)
C70 C71 1.389(7)
C71 C72 1.390(8)
C71 H71 0.9300
C72 C73 1.335(8)
C72 H72 0.9300
C73 C74 1.376(8)
C73 H73 0.9300
C74 C75 1.427(8)
C74 H74 0.9300
C75 H75 0.9300
C76 C77 1.380(6)
C76 C81 1.389(6)
C77 C78 1.385(6)
C77 H77 0.9300
C78 C79 1.369(7)
C78 H78 0.9300
C79 C80 1.362(7)
C79 H79 0.9300
C80 C81 1.379(7)
C80 H80 0.9300
C81 H81 0.9300
C82 C83 1.518(6)
C82 C84 1.543(6)
C82 C85 1.543(6)
C83 H83A 0.9600
C83 H83B 0.9600
C83 H83C 0.9600
C84 H84A 0.9600
C84 H84B 0.9600
C84 H84C 0.9600
C85 H85A 0.9600
C85 H85B 0.9600
C85 H85C 0.9600
C86 C87 1.500(6)
C86 C88 1.538(6)
C86 C89 1.539(6)
C87 H87A 0.9600
C87 H87B 0.9600
C87 H87C 0.9600
C88 H88A 0.9600
C88 H88B 0.9600
C88 H88C 0.9600
C89 H89A 0.9600
C89 H89B 0.9600
C89 H89C 0.9600
C90 H90A 0.9600
C90 H90B 0.9600
C90 H90C 0.9600
C90' H90D 0.9600
C90' H90E 0.9600
C90' H90F 0.9600
C91 H91 0.9800

loop_
_geom_torsion_atom_site_label_1
_geom_torsion_atom_site_label_2
_geom_torsion_atom_site_label_3
_geom_torsion_atom_site_label_4
_geom_torsion
C6 C1 C2 O1 179.7(4)
C6 C1 C2 C3 1.3(7)
C6 C1 C2 Br1' -179.4(7)
C45 O1 C2 C1 4.3(10)
C45 O1 C2 C3 -177.3(8)
C45 O1 C2 Br1' 2.2(19)
C45' O1' C3 C4 -15(12)
C45' O1' C3 C2 165(6)
C45' O1' C3 Br1 10(52)
C1 C2 C3 C4 -0.3(7)
O1 C2 C3 C4 -178.8(5)
Br1' C2 C3 C4 -179.2(10)
C1 C2 C3 O1' 180(7)
O1 C2 C3 O1' 1(7)
Br1' C2 C3 O1' 1(7)
C1 C2 C3 Br1 -177.4(4)
O1 C2 C3 Br1 4.1(6)
Br1' C2 C3 Br1 3.8(13)
O1' C3 C4 C5 -178(7)
C2 C3 C4 C5 2.1(7)
Br1 C3 C4 C5 179.2(4)
C3 C4 C5 C6 -4.9(7)
C3 C4 C5 C10 168.9(4)
C4 C5 C6 C7 -170.0(4)
C10 C5 C6 C7 16.0(6)
C4 C5 C6 C1 5.6(6)
C10 C5 C6 C1 -168.4(4)
C2 C1 C6 C7 171.6(4)
C2 C1 C6 C5 -4.0(6)
C5 C6 C7 C8 -6.4(6)
C1 C6 C7 C8 178.2(4)
C5 C6 C7 C25 179.3(4)
C1 C6 C7 C25 3.9(6)
C6 C7 C8 C9 -12.1(6)
C25 C7 C8 C9 161.9(4)
C6 C7 C8 C11 166.8(4)
C25 C7 C8 C11 -19.2(7)
C7 C8 C9 C10 21.3(6)
C11 C8 C9 C10 -157.7(4)
C7 C8 C9 C18 -155.2(4)
C11 C8 C9 C18 25.8(5)
C8 C9 C10 C5 -11.6(6)
C18 C9 C10 C5 164.7(4)
C8 C9 C10 C31 166.2(4)
C18 C9 C10 C31 -17.6(7)
C6 C5 C10 C9 -6.8(6)
C4 C5 C10 C9 179.5(4)
C6 C5 C10 C31 175.4(4)
C4 C5 C10 C31 1.6(6)
C7 C8 C11 C12 -21.1(7)
C9 C8 C11 C12 157.8(4)
C7 C8 C11 C16 163.3(4)
C9 C8 C11 C16 -17.8(6)
C16 C11 C12 C13 -5.4(7)
C8 C11 C12 C13 179.0(4)
C11 C12 C13 C14 -1.3(7)
C11 C12 C13 C37 -178.7(6)
C12 C13 C14 C15 5.1(8)
C37 C13 C14 C15 -177.6(6)
C13 C14 C15 C16 -2.0(7)
C13 C14 C15 C24 178.8(5)
C12 C11 C16 C15 8.3(7)
C8 C11 C16 C15 -175.8(4)
C12 C11 C16 C17 -174.8(4)
C8 C11 C16 C17 1.1(6)
C14 C15 C16 C11 -4.9(7)
C24 C15 C16 C11 174.3(4)
C14 C15 C16 C17 178.1(4)
C24 C15 C16 C17 -2.6(7)
C11 C16 C17 C18 7.1(6)
C15 C16 C17 C18 -176.1(4)
C11 C16 C17 C22 -172.6(4)
C15 C16 C17 C22 4.2(6)
C22 C17 C18 C19 7.9(6)
C16 C17 C18 C19 -171.8(4)
C22 C17 C18 C9 -178.6(4)
C16 C17 C18 C9 1.7(6)
C10 C9 C18 C19 -21.3(7)
C8 C9 C18 C19 155.0(4)
C10 C9 C18 C17 165.5(4)
C8 C9 C18 C17 -18.2(6)
C17 C18 C19 C20 -4.7(6)
C9 C18 C19 C20 -178.0(4)
C18 C19 C20 C21 -1.0(7)
C18 C19 C20 C41 176.2(4)
C19 C20 C21 C22 3.4(7)
C41 C20 C21 C22 -173.8(4)
C20 C21 C22 C17 0.0(7)
C20 C21 C22 C23 176.5(4)
C18 C17 C22 C21 -5.8(7)
C16 C17 C22 C21 173.9(4)
C18 C17 C22 C23 177.5(4)
C16 C17 C22 C23 -2.8(6)
C21 C22 C23 C24 -176.8(5)
C17 C22 C23 C24 -0.2(7)
C22 C23 C24 C15 1.8(8)
C14 C15 C24 C23 178.9(5)
C16 C15 C24 C23 -0.4(8)
C8 C7 C25 C30 -61.7(6)
C6 C7 C25 C30 112.5(5)
C8 C7 C25 C26 121.8(5)
C6 C7 C25 C26 -64.0(6)
C30 C25 C26 C27 1.6(7)
C7 C25 C26 C27 178.2(4)
C25 C26 C27 C28 -1.1(8)
C26 C27 C28 C29 0.1(9)
C27 C28 C29 C30 0.4(9)
C28 C29 C30 C25 0.2(8)
C26 C25 C30 C29 -1.2(7)
C7 C25 C30 C29 -177.8(4)
C9 C10 C31 C36 -58.4(6)
C5 C10 C31 C36 119.4(5)
C9 C10 C31 C32 121.6(5)
C5 C10 C31 C32 -60.6(6)
C36 C31 C32 C33 -1.2(6)
C10 C31 C32 C33 178.8(4)
C31 C32 C33 C34 0.7(7)
C32 C33 C34 C35 -0.1(8)
C33 C34 C35 C36 0.1(8)
C32 C31 C36 C35 1.2(7)
C10 C31 C36 C35 -178.8(4)
C34 C35 C36 C31 -0.7(7)
C14 C13 C37 C39 171.8(13)
C12 C13 C37 C39 -11.0(16)
C14 C13 C37 C39' -17.5(19)
C12 C13 C37 C39' 159.7(16)
C14 C13 C37 C38 37.2(14)
C12 C13 C37 C38 -145.5(11)
C14 C13 C37 C38' -138.5(13)
C12 C13 C37 C38' 38.8(16)
C14 C13 C37 C40 -77.7(12)
C12 C13 C37 C40 99.5(11)
C14 C13 C37 C40' 112.0(12)
C12 C13 C37 C40' -70.8(12)
C21 C20 C41 C44 -31.7(7)
C19 C20 C41 C44 151.3(5)
C21 C20 C41 C42 -155.4(5)
C19 C20 C41 C42 27.6(7)
C21 C20 C41 C43 87.4(5)
C19 C20 C41 C43 -89.6(5)
C51 C46 C47 O2 -180.0(7)
C51 C46 C47 C48 0.5(8)
C51 C46 C47 Br2' 178.1(4)
C90 O2 C47 C46 -10.6(16)
C90 O2 C47 C48 169.0(13)
C90 O2 C47 Br2' -6.9(14)
C90' O2' C48 C49 -1(2)
C90' O2' C48 C47 172.8(16)
C90' O2' C48 Br2 -23.6(15)
C46 C47 C48 O2' -179.8(6)
O2 C47 C48 O2' 0.5(7)
Br2' C47 C48 O2' 3.3(9)
C46 C47 C48 C49 -4.6(9)
O2 C47 C48 C49 175.7(5)
Br2' C47 C48 C49 178.4(4)
C46 C47 C48 Br2 170.9(4)
O2 C47 C48 Br2 -8.8(7)
Br2' C47 C48 Br2 -6.1(9)
O2' C48 C49 C50 175.7(9)
C47 C48 C49 C50 2.9(8)
Br2 C48 C49 C50 -173.1(4)
C48 C49 C50 C51 2.7(7)
C48 C49 C50 C55 -175.7(5)
C55 C50 C51 C52 -12.6(8)
C49 C50 C51 C52 168.9(4)
C55 C50 C51 C46 171.7(4)
C49 C50 C51 C46 -6.7(8)
C47 C46 C51 C50 5.2(8)
C47 C46 C51 C52 -170.3(5)
C50 C51 C52 C53 3.5(8)
C46 C51 C52 C53 179.1(5)
C50 C51 C52 C70 179.0(6)
C46 C51 C52 C70 -5.4(8)
C51 C52 C53 C54 13.2(7)
C70 C52 C53 C54 -162.1(6)
C51 C52 C53 C56 -163.3(5)
C70 C52 C53 C56 21.4(9)
C52 C53 C54 C55 -21.1(7)
C56 C53 C54 C55 155.5(4)
C52 C53 C54 C63 156.5(4)
C56 C53 C54 C63 -26.9(7)
C53 C54 C55 C50 12.0(7)
C63 C54 C55 C50 -165.5(4)
C53 C54 C55 C76 -163.5(5)
C63 C54 C55 C76 19.0(7)
C51 C50 C55 C54 4.8(7)
C49 C50 C55 C54 -176.9(4)
C51 C50 C55 C76 -179.4(5)
C49 C50 C55 C76 -1.0(7)
C52 C53 C56 C57 22.5(8)
C54 C53 C56 C57 -154.1(5)
C52 C53 C56 C61 -166.4(5)
C54 C53 C56 C61 17.1(7)
C61 C56 C57 C58 3.0(8)
C53 C56 C57 C58 174.2(5)
C56 C57 C58 C59 2.5(8)
C56 C57 C58 C82 -174.5(5)
C57 C58 C59 C60 -4.5(8)
C82 C58 C59 C60 172.3(5)
C58 C59 C60 C69 179.5(5)
C58 C59 C60 C61 1.1(8)
C57 C56 C61 C62 172.3(4)
C53 C56 C61 C62 0.6(7)
C57 C56 C61 C60 -6.5(7)
C53 C56 C61 C60 -178.2(4)
C59 C60 C61 C56 4.7(7)
C69 C60 C61 C56 -173.8(4)
C59 C60 C61 C62 -174.1(5)
C69 C60 C61 C62 7.3(7)
C56 C61 C62 C63 -8.2(7)
C60 C61 C62 C63 170.6(4)
C56 C61 C62 C67 170.9(4)
C60 C61 C62 C67 -10.3(7)
C67 C62 C63 C64 -7.8(7)
C61 C62 C63 C64 171.3(4)
C67 C62 C63 C54 179.1(4)
C61 C62 C63 C54 -1.8(7)
C55 C54 C63 C64 24.2(7)
C53 C54 C63 C64 -153.3(5)
C55 C54 C63 C62 -163.0(4)
C53 C54 C63 C62 19.5(6)
C62 C63 C64 C65 4.8(7)
C54 C63 C64 C65 177.5(4)
C63 C64 C65 C66 1.5(7)
C63 C64 C65 C86 -175.4(5)
C64 C65 C66 C67 -4.6(7)
C86 C65 C66 C67 172.4(5)
C65 C66 C67 C62 1.4(8)
C65 C66 C67 C68 -179.6(4)
C63 C62 C67 C66 4.9(7)
C61 C62 C67 C66 -174.2(5)
C63 C62 C67 C68 -174.1(4)
C61 C62 C67 C68 6.8(7)
C66 C67 C68 C69 -179.4(5)
C62 C67 C68 C69 -0.4(7)
C67 C68 C69 C60 -2.5(8)
C59 C60 C69 C68 -179.5(5)
C61 C60 C69 C68 -1.0(8)
C53 C52 C70 C75 66.5(8)
C51 C52 C70 C75 -108.8(7)
C53 C52 C70 C71 -117.9(6)
C51 C52 C70 C71 66.7(8)
C75 C70 C71 C72 -0.4(9)
C52 C70 C71 C72 -175.9(6)
C70 C71 C72 C73 -0.3(11)
C71 C72 C73 C74 1.9(13)
C72 C73 C74 C75 -2.6(12)
C71 C70 C75 C74 -0.4(9)
C52 C70 C75 C74 175.3(5)
C73 C74 C75 C70 1.9(10)
C54 C55 C76 C77 66.0(7)
C50 C55 C76 C77 -109.6(6)
C54 C55 C76 C81 -117.1(6)
C50 C55 C76 C81 67.3(7)
C81 C76 C77 C78 -1.0(8)
C55 C76 C77 C78 176.1(5)
C76 C77 C78 C79 1.3(9)
C77 C78 C79 C80 -0.7(10)
C78 C79 C80 C81 0.0(10)
C79 C80 C81 C76 0.3(10)
C77 C76 C81 C80 0.2(8)
C55 C76 C81 C80 -176.7(5)
C59 C58 C82 C83 14.3(8)
C57 C58 C82 C83 -168.9(5)
C59 C58 C82 C84 136.7(5)
C57 C58 C82 C84 -46.6(7)
C59 C58 C82 C85 -104.8(6)
C57 C58 C82 C85 71.9(6)
C66 C65 C86 C87 154.9(5)
C64 C65 C86 C87 -28.3(8)
C66 C65 C86 C88 31.4(7)
C64 C65 C86 C88 -151.8(5)
C66 C65 C86 C89 -86.9(6)
C64 C65 C86 C89 89.9(6)
